data_1555520
loop_
_publ_author_name
'Wang, Mengzhou'
'Zhang, Yanyan'
'Wang, Tao'
'Wang, Chao'
'Xue, Dong'
'Xiao, Jianliang'

_publ_section_title
;
 Story of an Age-Old Reagent: An Electrophilic Chlorination of Arenes and
 Heterocycles by 1-Chloro-1,2-benziodoxol-3-one.
;
_journal_issue 9
_journal_name_full 'Organic letters'
_journal_page_first 1976
_journal_page_last 1979
_journal_paper_doi 10.1021/acs.orglett.6b00547
_journal_volume 18
_journal_year 2016
_chemical_formula_moiety 'C9 H7 Cl N2'
_chemical_formula_sum 'C9 H7 Cl N2'
_chemical_formula_weight 178.62
_space_group_crystal_system monoclinic
_space_group_IT_number 14
_space_group_name_Hall '-P 2ybc'
_space_group_name_H-M_alt 'P 1 21/c 1'
_atom_sites_solution_hydrogens geom
_atom_sites_solution_primary direct
_audit_creation_date 2016-03-21
_audit_creation_method
;
Olex2 1.2
(compiled 2016.02.19 svn.r3266 for OlexSys, GUI svn.r5155)
;
_cell_angle_alpha 90
_cell_angle_beta 103.0210(10)
_cell_angle_gamma 90
_cell_formula_units_Z 4
_cell_length_a 9.8146(3)
_cell_length_b 3.92480(10)
_cell_length_c 20.5530(6)
_cell_measurement_reflns_used 9975
_cell_measurement_temperature 153
_cell_measurement_theta_max 30.480
_cell_measurement_theta_min 3.260
_cell_volume 771.35(4)
_computing_molecular_graphics 'Olex2 (Dolomanov et al., 2009)'
_computing_publication_material 'Olex2 (Dolomanov et al., 2009)'
_computing_structure_refinement 'ShelXL (Sheldrick, 2015)'
_computing_structure_solution 'ShelXT (Sheldrick, 2015)'
_diffrn_ambient_temperature 153.01
_diffrn_measured_fraction_theta_full 0.995
_diffrn_measured_fraction_theta_max 0.997
_diffrn_measurement_device_type 'CCD area detector'
_diffrn_measurement_method 'phi and omega scans'
_diffrn_radiation_monochromator graphite
_diffrn_radiation_type MoK\a
_diffrn_radiation_wavelength 0.71073
_diffrn_reflns_av_R_equivalents 0.0294
_diffrn_reflns_av_unetI/netI 0.0151
_diffrn_reflns_Laue_measured_fraction_full 0.995
_diffrn_reflns_Laue_measured_fraction_max 0.997
_diffrn_reflns_limit_h_max 14
_diffrn_reflns_limit_h_min -14
_diffrn_reflns_limit_k_max 4
_diffrn_reflns_limit_k_min -5
_diffrn_reflns_limit_l_max 29
_diffrn_reflns_limit_l_min -29
_diffrn_reflns_number 23789
_diffrn_reflns_point_group_measured_fraction_full 0.995
_diffrn_reflns_point_group_measured_fraction_max 0.997
_diffrn_reflns_theta_full 25.242
_diffrn_reflns_theta_max 30.503
_diffrn_reflns_theta_min 2.130
_exptl_absorpt_coefficient_mu 0.428
_exptl_absorpt_correction_T_max 0.7461
_exptl_absorpt_correction_T_min 0.6967
_exptl_absorpt_correction_type multi-scan
_exptl_absorpt_process_details
;
SADABS-2014/5 (Bruker,2014/5) was used for absorption correction.
wR2(int) was 0.1499 before and 0.0459 after correction.
The Ratio of minimum to maximum transmission is 0.9338.
The \l/2 correction factor is Not present.
;
_exptl_crystal_colour 'clear yellowish yellow'
_exptl_crystal_colour_lustre clear
_exptl_crystal_colour_modifier yellowish
_exptl_crystal_colour_primary yellow
_exptl_crystal_density_diffrn 1.538
_exptl_crystal_description block
_exptl_crystal_F_000 368
_exptl_crystal_size_max 0.5
_exptl_crystal_size_mid 0.4
_exptl_crystal_size_min 0.3
_refine_diff_density_max 0.964
_refine_diff_density_min -0.893
_refine_diff_density_rms 0.066
_refine_ls_extinction_method none
_refine_ls_goodness_of_fit_ref 1.093
_refine_ls_hydrogen_treatment constr
_refine_ls_matrix_type full
_refine_ls_number_parameters 109
_refine_ls_number_reflns 2352
_refine_ls_number_restraints 0
_refine_ls_restrained_S_all 1.093
_refine_ls_R_factor_all 0.0421
_refine_ls_R_factor_gt 0.0371
_refine_ls_shift/su_max 0.001
_refine_ls_shift/su_mean 0.000
_refine_ls_structure_factor_coef Fsqd
_refine_ls_weighting_details 'w=1/[\s^2^(Fo^2^)+(0.0496P)^2^+0.6663P] where P=(Fo^2^+2Fc^2^)/3'
_refine_ls_weighting_scheme calc
_refine_ls_wR_factor_gt 0.1030
_refine_ls_wR_factor_ref 0.1060
_reflns_Friedel_coverage 0.000
_reflns_number_gt 2123
_reflns_number_total 2352
_reflns_threshold_expression 'I > 2\s(I)'
_cod_data_source_file ol6b00547_si_003.cif
_cod_data_source_block z
_cod_database_code 1555520
_shelx_space_group_comment
;
The symmetry employed for this shelxl refinement is uniquely defined
by the following loop, which should always be used as a source of
symmetry information in preference to the above space-group names.
They are only intended as comments.
;
_olex2_refinement_description
;
1. Fixed Uiso
 At 1.2 times of:
  All C(H) groups, All N(H) groups
2.a Aromatic/amide H refined with riding coordinates:
 N2(H2), C2(H2A), C3(H3), C4(H4), C5(H5), C6(H6), C7(H7)
;
_shelx_shelxl_version_number 2014/7
_olex2_submission_special_instructions 'No special instructions were received'

loop_
_space_group_symop_operation_xyz
'x, y, z'
'-x, y+1/2, -z+1/2'
'-x, -y, -z'
'x, -y-1/2, z-1/2'

loop_
_atom_site_label
_atom_site_type_symbol
_atom_site_fract_x
_atom_site_fract_y
_atom_site_fract_z
_atom_site_U_iso_or_equiv
_atom_site_adp_type
_atom_site_occupancy
_atom_site_site_symmetry_order
_atom_site_calc_flag
_atom_site_refinement_flags_posn
Cl1 Cl 0.25536(4) 1.04817(10) 0.59487(2) 0.02167(12) Uani 1 1 d .
N1 N 0.36957(11) 0.7087(3) 0.44028(5) 0.0142(2) Uani 1 1 d .
N2 N 0.35588(12) 0.9589(3) 0.53758(6) 0.0178(2) Uani 1 1 d .
H2 H 0.4437 1.0228 0.5433 0.021 Uiso 1 1 calc R
C1 C 0.28968(13) 0.7875(3) 0.48488(6) 0.0138(2) Uani 1 1 d .
C2 C 0.14509(13) 0.6773(4) 0.46817(7) 0.0159(3) Uani 1 1 d .
H2A H 0.0856 0.7273 0.4975 0.019 Uiso 1 1 calc R
C3 C 0.09443(14) 0.5038(4) 0.41100(7) 0.0158(3) Uani 1 1 d .
H3 H -0.0007 0.4342 0.4009 0.019 Uiso 1 1 calc R
C4 C 0.13076(14) 0.2449(4) 0.30514(7) 0.0172(3) Uani 1 1 d .
H4 H 0.0367 0.1675 0.2939 0.021 Uiso 1 1 calc R
C5 C 0.21776(15) 0.1828(4) 0.26229(7) 0.0201(3) Uani 1 1 d .
H5 H 0.1833 0.0669 0.2213 0.024 Uiso 1 1 calc R
C6 C 0.35770(15) 0.2919(4) 0.27963(7) 0.0194(3) Uani 1 1 d .
H6 H 0.4175 0.2482 0.2501 0.023 Uiso 1 1 calc R
C7 C 0.40960(14) 0.4613(4) 0.33881(7) 0.0164(3) Uani 1 1 d .
H7 H 0.5048 0.5299 0.3504 0.020 Uiso 1 1 calc R
C8 C 0.32052(13) 0.5313(3) 0.38174(6) 0.0129(2) Uani 1 1 d .
C9 C 0.18020(13) 0.4218(3) 0.36524(7) 0.0138(2) Uani 1 1 d .

loop_
_atom_site_aniso_label
_atom_site_aniso_U_11
_atom_site_aniso_U_22
_atom_site_aniso_U_33
_atom_site_aniso_U_23
_atom_site_aniso_U_13
_atom_site_aniso_U_12
Cl1 0.01935(17) 0.0280(2) 0.02026(18) -0.00710(13) 0.01007(12) -0.00450(13)
N1 0.0108(4) 0.0185(5) 0.0137(5) -0.0003(4) 0.0038(4) -0.0016(4)
N2 0.0122(5) 0.0251(6) 0.0175(5) -0.0042(5) 0.0066(4) -0.0044(4)
C1 0.0120(5) 0.0150(6) 0.0150(5) 0.0024(5) 0.0044(4) -0.0003(5)
C2 0.0123(5) 0.0195(6) 0.0173(6) 0.0010(5) 0.0060(4) -0.0018(5)
C3 0.0114(5) 0.0180(6) 0.0178(6) 0.0020(5) 0.0032(4) -0.0025(5)
C4 0.0157(6) 0.0175(6) 0.0171(6) 0.0012(5) 0.0007(5) -0.0011(5)
C5 0.0229(7) 0.0201(7) 0.0162(6) -0.0012(5) 0.0024(5) -0.0008(5)
C6 0.0216(6) 0.0212(7) 0.0171(6) 0.0002(5) 0.0081(5) 0.0011(5)
C7 0.0143(6) 0.0186(6) 0.0172(6) 0.0019(5) 0.0052(5) 0.0005(5)
C8 0.0125(5) 0.0130(5) 0.0133(5) 0.0023(4) 0.0033(4) -0.0001(4)
C9 0.0120(5) 0.0141(6) 0.0150(6) 0.0029(5) 0.0025(4) -0.0007(4)

loop_
_atom_type_symbol
_atom_type_description
_atom_type_scat_dispersion_real
_atom_type_scat_dispersion_imag
_atom_type_scat_source
C C 0.0033 0.0016 'International Tables Vol C Tables 4.2.6.8 and 6.1.1.4'
H H 0.0000 0.0000 'International Tables Vol C Tables 4.2.6.8 and 6.1.1.4'
Cl Cl 0.1484 0.1585 'International Tables Vol C Tables 4.2.6.8 and 6.1.1.4'
N N 0.0061 0.0033 'International Tables Vol C Tables 4.2.6.8 and 6.1.1.4'

loop_
_geom_angle_atom_site_label_1
_geom_angle_atom_site_label_2
_geom_angle_atom_site_label_3
_geom_angle
C1 N1 C8 123.92(11)
Cl1 N2 H2 122.9
C1 N2 Cl1 114.29(9)
C1 N2 H2 122.9
N1 C1 C2 116.86(12)
N2 C1 N1 114.56(11)
N2 C1 C2 128.58(12)
C1 C2 H2A 119.8
C3 C2 C1 120.34(12)
C3 C2 H2A 119.8
C2 C3 H3 119.1
C2 C3 C9 121.87(12)
C9 C3 H3 119.1
C5 C4 H4 119.7
C5 C4 C9 120.52(13)
C9 C4 H4 119.7
C4 C5 H5 120.2
C4 C5 C6 119.62(13)
C6 C5 H5 120.2
C5 C6 H6 119.5
C7 C6 C5 121.07(13)
C7 C6 H6 119.5
C6 C7 H7 120.3
C6 C7 C8 119.39(13)
C8 C7 H7 120.3
N1 C8 C7 120.21(12)
N1 C8 C9 119.59(12)
C7 C8 C9 120.19(12)
C4 C9 C3 123.40(12)
C4 C9 C8 119.18(12)
C8 C9 C3 117.41(12)

loop_
_geom_bond_atom_site_label_1
_geom_bond_atom_site_label_2
_geom_bond_distance
Cl1 N2 1.7338(12)
N1 C1 1.3692(16)
N1 C8 1.3796(17)
N2 H2 0.8800
N2 C1 1.3154(18)
C1 C2 1.4488(18)
C2 H2A 0.9500
C2 C3 1.3522(19)
C3 H3 0.9500
C3 C9 1.4331(19)
C4 H4 0.9500
C4 C5 1.379(2)
C4 C9 1.4046(19)
C5 H5 0.9500
C5 C6 1.406(2)
C6 H6 0.9500
C6 C7 1.379(2)
C7 H7 0.9500
C7 C8 1.4021(18)
C8 C9 1.4092(18)

loop_
_geom_torsion_atom_site_label_1
_geom_torsion_atom_site_label_2
_geom_torsion_atom_site_label_3
_geom_torsion_atom_site_label_4
_geom_torsion
Cl1 N2 C1 N1 -178.40(10)
Cl1 N2 C1 C2 2.3(2)
N1 C1 C2 C3 0.3(2)
N1 C8 C9 C3 0.27(19)
N1 C8 C9 C4 179.25(12)
N2 C1 C2 C3 179.54(14)
C1 N1 C8 C7 180.00(13)
C1 N1 C8 C9 0.2(2)
C1 C2 C3 C9 0.1(2)
C2 C3 C9 C4 -179.36(14)
C2 C3 C9 C8 -0.4(2)
C4 C5 C6 C7 -0.2(2)
C5 C4 C9 C3 178.07(13)
C5 C4 C9 C8 -0.8(2)
C5 C6 C7 C8 -1.2(2)
C6 C7 C8 N1 -178.23(13)
C6 C7 C8 C9 1.6(2)
C7 C8 C9 C3 -179.55(12)
C7 C8 C9 C4 -0.6(2)
C8 N1 C1 N2 -179.81(12)
C8 N1 C1 C2 -0.5(2)
C9 C4 C5 C6 1.2(2)
